data_4078233
loop_
_publ_author_name
'Nesterov, Vitaly'
'Schwieger, Sebastian'
'Schnakenburg, Gregor'
'Grimme, Stefan'
'Streubel, Rainer'

_publ_section_title
;
 SET Oxidation of Li/X Phosphinidenoid Complexes by TEMPO
;
_journal_issue 9
_journal_name_full Organometallics
_journal_page_first 3457
_journal_paper_doi 10.1021/om300099g
_journal_volume 31
_journal_year 2012
_chemical_formula_moiety 'C17 H28 Li O11 P Si W, C4 H10 O'
_chemical_formula_sum 'C21 H38 Li O12 P Si W'
_chemical_formula_weight 732.36
_chemical_name_systematic
; 
 ? 
;
_space_group_IT_number 14
_symmetry_cell_setting monoclinic
_symmetry_space_group_name_Hall '-P 2ybc'
_symmetry_space_group_name_H-M 'P 1 21/c 1'
_atom_sites_solution_hydrogens geom
_atom_sites_solution_primary direct
_atom_sites_solution_secondary difmap
_audit_creation_method SHELXL-97
_cell_angle_alpha 90.00
_cell_angle_beta 119.045(3)
_cell_angle_gamma 90.00
_cell_formula_units_Z 4
_cell_length_a 12.7563(6)
_cell_length_b 20.7282(7)
_cell_length_c 12.9136(6)
_cell_measurement_reflns_used 8547
_cell_measurement_temperature 123(2)
_cell_measurement_theta_max 28.90
_cell_measurement_theta_min 2.95
_cell_volume 2985.1(2)
_computing_cell_refinement 'STOE X-AREA (STOE&CIE, 2008)'
_computing_data_collection 'STOE X-AREA (STOE&CIE, 2008)'
_computing_data_reduction 'STOE X-RED (STOE&CIE, 2008)'
_computing_molecular_graphics 'DIAMOND2.1c (Brandenburg, 1999)'
_computing_publication_material 'SHELXL-97 (Sheldrick, 1997)'
_computing_structure_refinement 'SHELXL-97 (Sheldrick, 1997)'
_computing_structure_solution 'SHELXS-97 (Sheldrick, 1990)'
_diffrn_ambient_temperature 123(2)
_diffrn_detector 'image plate (34 cm diameter)'
_diffrn_detector_area_resol_mean 6.67
_diffrn_detector_type STOE
_diffrn_measured_fraction_theta_full 0.983
_diffrn_measured_fraction_theta_max 0.983
_diffrn_measurement_details ' 139 frames, detector distance = 105 mm'
_diffrn_measurement_device '2-circle goniometer'
_diffrn_measurement_device_type 'STOE IPDS 2T'
_diffrn_measurement_method 'rotation method'
_diffrn_radiation_collimation '0.5 mm diameter, monocapillary'
_diffrn_radiation_monochromator 'plane graphite'
_diffrn_radiation_type 'Mo K\a'
_diffrn_radiation_wavelength 0.71073
_diffrn_reflns_av_R_equivalents 0.0435
_diffrn_reflns_av_sigmaI/netI 0.0375
_diffrn_reflns_limit_h_max 16
_diffrn_reflns_limit_h_min -16
_diffrn_reflns_limit_k_max 27
_diffrn_reflns_limit_k_min -23
_diffrn_reflns_limit_l_max 17
_diffrn_reflns_limit_l_min -16
_diffrn_reflns_number 18560
_diffrn_reflns_theta_full 28.00
_diffrn_reflns_theta_max 28.00
_diffrn_reflns_theta_min 3.28
_diffrn_source 'sealed X-ray tube, 12 x 0.4 mm long-fine focus'
_diffrn_source_current 40
_diffrn_source_power 2.00
_diffrn_source_voltage 50
_exptl_absorpt_coefficient_mu 4.017
_exptl_absorpt_correction_T_max 0.3905
_exptl_absorpt_correction_T_min 0.2190
_exptl_absorpt_correction_type integration
_exptl_absorpt_process_details 'XShape, STOE&CIE, 2008'
_exptl_crystal_colour colorless
_exptl_crystal_density_diffrn 1.630
_exptl_crystal_density_method 'not measured'
_exptl_crystal_description block
_exptl_crystal_F_000 1464
_exptl_crystal_size_max 0.58
_exptl_crystal_size_mid 0.51
_exptl_crystal_size_min 0.24
_refine_diff_density_max 1.138
_refine_diff_density_min -1.530
_refine_diff_density_rms 0.110
_refine_ls_extinction_method none
_refine_ls_goodness_of_fit_ref 0.963
_refine_ls_hydrogen_treatment constr
_refine_ls_matrix_type full
_refine_ls_number_parameters 449
_refine_ls_number_reflns 7080
_refine_ls_number_restraints 159
_refine_ls_restrained_S_all 1.012
_refine_ls_R_factor_all 0.0395
_refine_ls_R_factor_gt 0.0301
_refine_ls_shift/su_max 0.002
_refine_ls_shift/su_mean 0.000
_refine_ls_structure_factor_coef Fsqd
_refine_ls_weighting_details 'calc w=1/[\s^2^(Fo^2^)+(0.0496P)^2^+0.0000P] where P=(Fo^2^+2Fc^2^)/3'
_refine_ls_weighting_scheme calc
_refine_ls_wR_factor_gt 0.0727
_refine_ls_wR_factor_ref 0.0752
_reflns_number_gt 5746
_reflns_number_total 7080
_reflns_threshold_expression >2sigma(I)
_cod_data_source_file om300099g_si_001.cif
_cod_data_source_block Seb126
_cod_original_sg_symbol_H-M 'P 21/c'
_cod_database_code 4078233

loop_
_symmetry_equiv_pos_as_xyz
'x, y, z'
'-x, y+1/2, -z+1/2'
'-x, -y, -z'
'x, -y-1/2, z-1/2'

loop_
_atom_site_label
_atom_site_type_symbol
_atom_site_fract_x
_atom_site_fract_y
_atom_site_fract_z
_atom_site_U_iso_or_equiv
_atom_site_adp_type
_atom_site_occupancy
_atom_site_symmetry_multiplicity
_atom_site_calc_flag
_atom_site_refinement_flags
_atom_site_disorder_assembly
_atom_site_disorder_group
C1 C -0.2399(3) -0.01065(18) -0.1094(3) 0.0302(7) Uani 1 1 d . A .
H1A H -0.1925 -0.0117 -0.0219 0.036 Uiso 1 1 calc R . .
H1B H -0.2972 -0.0471 -0.1336 0.036 Uiso 1 1 calc R . .
C2 C -0.4643(5) 0.0512(3) -0.1324(7) 0.084(2) Uani 1 1 d U A .
H2A H -0.4382 0.0422 -0.0489 0.101 Uiso 1 1 calc R . .
H2B H -0.5094 0.0142 -0.1808 0.101 Uiso 1 1 calc R . .
H2C H -0.5156 0.0896 -0.1575 0.101 Uiso 1 1 calc R . .
C3 C -0.2387(4) 0.1333(2) -0.0532(5) 0.0527(12) Uani 1 1 d . A .
H3A H -0.1794 0.1474 -0.0760 0.063 Uiso 1 1 calc R . .
H3B H -0.1974 0.1184 0.0292 0.063 Uiso 1 1 calc R . .
H3C H -0.2917 0.1694 -0.0611 0.063 Uiso 1 1 calc R . .
C4 C -0.3837(5) 0.0900(3) -0.3088(6) 0.0699(17) Uani 1 1 d . A .
H4C H -0.4198 0.1330 -0.3224 0.084 Uiso 1 1 calc R . .
H4B H -0.4437 0.0589 -0.3618 0.084 Uiso 1 1 calc R . .
H4A H -0.3160 0.0908 -0.3247 0.084 Uiso 1 1 calc R . .
C5 C -0.2795(3) -0.1430(2) -0.5064(4) 0.0364(8) Uani 1 1 d . . .
C6 C -0.2019(3) -0.1694(2) -0.2605(4) 0.0382(9) Uani 1 1 d . . .
C7 C -0.3912(3) -0.0773(2) -0.3796(4) 0.0445(11) Uani 1 1 d . . .
C8 C -0.2451(3) -0.0103(2) -0.4642(4) 0.0358(8) Uani 1 1 d . . .
C9 C -0.0460(3) -0.09663(18) -0.3151(4) 0.0318(8) Uani 1 1 d . . .
C10 C 0.0550(8) 0.2045(5) -0.0731(8) 0.042(2) Uani 0.546(4) 1 d PD A 1
H10A H 0.0514 0.1802 -0.0090 0.050 Uiso 0.546(4) 1 calc PR A 1
H10B H 0.0581 0.2511 -0.0550 0.050 Uiso 0.546(4) 1 calc PR A 1
C11 C 0.1668(7) 0.1855(5) -0.0789(9) 0.038(2) Uani 0.546(4) 1 d PD A 1
H11A H 0.1805 0.2161 -0.1300 0.046 Uiso 0.546(4) 1 calc PR A 1
H11B H 0.2374 0.1867 0.0013 0.046 Uiso 0.546(4) 1 calc PR A 1
C12 C 0.2321(7) 0.1018(4) -0.1637(8) 0.0441(19) Uani 0.546(4) 1 d PDU A 1
H12A H 0.3120 0.0940 -0.0944 0.053 Uiso 0.546(4) 1 calc PR A 1
H12B H 0.2402 0.1352 -0.2141 0.053 Uiso 0.546(4) 1 calc PR A 1
C13 C 0.1825(8) 0.0396(5) -0.2339(10) 0.047(3) Uani 0.546(4) 1 d PD A 1
H13A H 0.2283 0.0286 -0.2751 0.056 Uiso 0.546(4) 1 calc PR A 1
H13B H 0.1927 0.0039 -0.1788 0.056 Uiso 0.546(4) 1 calc PR A 1
C14 C 0.0350(8) 0.0766(4) -0.4248(8) 0.047(2) Uani 0.546(4) 1 d PD A 1
H14A H -0.0263 0.0514 -0.4923 0.057 Uiso 0.546(4) 1 calc PR A 1
H14B H 0.1085 0.0781 -0.4325 0.057 Uiso 0.546(4) 1 calc PR A 1
C15 C -0.0108(8) 0.1447(4) -0.4286(8) 0.052(2) Uani 0.546(4) 1 d PD A 1
H15A H 0.0552 0.1729 -0.3731 0.063 Uiso 0.546(4) 1 calc PR A 1
H15B H -0.0442 0.1627 -0.5095 0.063 Uiso 0.546(4) 1 calc PR A 1
C16 C -0.1508(10) 0.2006(5) -0.3912(10) 0.061(4) Uani 0.546(4) 1 d PD A 1
H16A H -0.2316 0.1943 -0.3998 0.073 Uiso 0.546(4) 1 calc PR A 1
H16B H -0.1594 0.2274 -0.4583 0.073 Uiso 0.546(4) 1 calc PR A 1
C17 C -0.0720(8) 0.2355(4) -0.2759(8) 0.048(2) Uani 0.546(4) 1 d PD A 1
H17A H 0.0039 0.2492 -0.2727 0.058 Uiso 0.546(4) 1 calc PR A 1
H17B H -0.1135 0.2743 -0.2690 0.058 Uiso 0.546(4) 1 calc PR A 1
C18 C -0.3646(10) 0.1365(6) 0.2151(11) 0.166(6) Uani 1 1 d DU D .
H18C H -0.3248 0.1473 0.2996 0.199 Uiso 1 1 calc R . .
H18B H -0.3042 0.1249 0.1923 0.199 Uiso 1 1 calc R . .
H18A H -0.4190 0.1000 0.1999 0.199 Uiso 1 1 calc R . .
C19 C -0.4337(8) 0.1928(5) 0.1452(9) 0.125(3) Uani 1 1 d DU . .
H19A H -0.5169 0.1883 0.1309 0.151 Uiso 1 1 calc R B 2
H19B H -0.3995 0.2318 0.1946 0.151 Uiso 1 1 calc R B 2
C21 C -0.5036(5) 0.2509(4) -0.0317(7) 0.090(2) Uani 1 1 d DU . .
H21A H -0.4762 0.2918 0.0132 0.107 Uiso 1 1 calc R C 2
H21B H -0.5877 0.2442 -0.0500 0.107 Uiso 1 1 calc R C 2
C22 C -0.5038(8) 0.2598(5) -0.1429(8) 0.116(3) Uani 1 1 d DU D .
H22A H -0.5289 0.2196 -0.1887 0.139 Uiso 1 1 calc R . .
H22B H -0.4229 0.2713 -0.1273 0.139 Uiso 1 1 calc R . .
H22C H -0.5597 0.2944 -0.1880 0.139 Uiso 1 1 calc R . .
C23 C 0.2589(7) 0.1235(5) -0.1036(9) 0.041(2) Uani 0.454(4) 1 d PDU A 2
H23A H 0.2769 0.1487 -0.1583 0.050 Uiso 0.454(4) 1 calc PR A 2
H23B H 0.3343 0.1038 -0.0422 0.050 Uiso 0.454(4) 1 calc PR A 2
C24 C 0.2057(8) 0.1669(5) -0.0467(9) 0.031(2) Uani 0.454(4) 1 d PD A 2
H24A H 0.1976 0.1435 0.0159 0.038 Uiso 0.454(4) 1 calc PR A 2
H24B H 0.2571 0.2053 -0.0109 0.038 Uiso 0.454(4) 1 calc PR A 2
C25 C 0.0232(9) 0.2273(6) -0.1085(10) 0.041(3) Uani 0.454(4) 1 d PD A 2
H25A H 0.0676 0.2678 -0.0737 0.049 Uiso 0.454(4) 1 calc PR A 2
H25B H 0.0046 0.2063 -0.0505 0.049 Uiso 0.454(4) 1 calc PR A 2
C26 C -0.0897(8) 0.2405(4) -0.2227(10) 0.042(2) Uani 0.454(4) 1 d PD A 2
H26A H -0.1472 0.2646 -0.2066 0.050 Uiso 0.454(4) 1 calc PR A 2
H26B H -0.0710 0.2670 -0.2755 0.050 Uiso 0.454(4) 1 calc PR A 2
C27 C -0.1876(10) 0.1814(7) -0.4029(9) 0.040(3) Uani 0.454(4) 1 d PD A 2
H27A H -0.2258 0.2237 -0.4348 0.048 Uiso 0.454(4) 1 calc PR A 2
H27B H -0.2500 0.1477 -0.4392 0.048 Uiso 0.454(4) 1 calc PR A 2
C28 C -0.0915(9) 0.1696(6) -0.4357(10) 0.052(3) Uani 0.454(4) 1 d PD A 2
H28A H -0.1285 0.1642 -0.5226 0.063 Uiso 0.454(4) 1 calc PR A 2
H28B H -0.0373 0.2074 -0.4127 0.063 Uiso 0.454(4) 1 calc PR A 2
C29 C 0.0902(9) 0.1087(6) -0.3712(10) 0.051(3) Uani 0.454(4) 1 d PD A 2
H29A H 0.1304 0.1513 -0.3510 0.062 Uiso 0.454(4) 1 calc PR A 2
H29B H 0.0809 0.0950 -0.4487 0.062 Uiso 0.454(4) 1 calc PR A 2
C30 C 0.1630(13) 0.0609(7) -0.2789(10) 0.051(3) Uani 0.454(4) 1 d PD A 2
H30A H 0.1262 0.0178 -0.3048 0.061 Uiso 0.454(4) 1 calc PR A 2
H30B H 0.2442 0.0592 -0.2708 0.061 Uiso 0.454(4) 1 calc PR A 2
Li1 Li -0.0185(5) 0.0972(3) -0.2240(6) 0.0408(16) Uani 1 1 d D . .
O1 O -0.0434(2) -0.07646(12) -0.0708(2) 0.0327(6) Uani 1 1 d . A .
H1 H -0.0128 -0.0597 -0.0030 0.049 Uiso 1 1 calc R . .
O2 O -0.07081(19) 0.03723(12) -0.1543(2) 0.0283(5) Uani 1 1 d . A .
O3 O -0.0483(4) 0.1913(2) -0.1822(5) 0.0413(14) Uani 0.546(4) 1 d PD A 1
O4 O 0.1506(4) 0.1225(2) -0.1259(5) 0.0364(13) Uani 0.546(4) 1 d PD A 1
O5 O 0.0606(4) 0.0459(3) -0.3174(5) 0.0431(14) Uani 0.546(4) 1 d PD A 1
O6 O -0.1024(5) 0.1406(3) -0.3948(5) 0.0450(14) Uani 0.546(4) 1 d PD A 1
O7 O -0.3095(3) -0.17317(17) -0.5896(3) 0.0518(8) Uani 1 1 d . . .
O8 O -0.1916(3) -0.21448(16) -0.2063(3) 0.0528(8) Uani 1 1 d . . .
O9 O -0.4809(3) -0.0710(2) -0.3860(4) 0.0646(11) Uani 1 1 d . . .
O10 O -0.2585(3) 0.03058(17) -0.5284(3) 0.0496(8) Uani 1 1 d . . .
O11 O 0.0518(2) -0.10118(15) -0.2895(3) 0.0435(7) Uani 1 1 d . . .
O12 O 0.1735(6) 0.0749(3) -0.1667(6) 0.0391(17) Uani 0.454(4) 1 d PD A 2
O13 O 0.0910(6) 0.1855(3) -0.1402(6) 0.0381(15) Uani 0.454(4) 1 d PD A 2
O14 O -0.1408(5) 0.1809(3) -0.2783(6) 0.0407(16) Uani 0.454(4) 1 d PD A 2
O15 O -0.0239(5) 0.1132(4) -0.3777(6) 0.0426(17) Uani 0.454(4) 1 d PD A 2
O16 O -0.4385(5) 0.2035(3) 0.0398(6) 0.119(2) Uani 1 1 d U D 2
P1 P -0.13728(7) -0.02669(5) -0.16677(8) 0.02496(17) Uani 1 1 d . . .
Si1 Si -0.32956(9) 0.06577(6) -0.15180(12) 0.0391(3) Uani 1 1 d . . .
W1 W -0.222119(10) -0.089165(7) -0.359163(12) 0.02833(6) Uani 1 1 d . A .

loop_
_atom_site_aniso_label
_atom_site_aniso_U_11
_atom_site_aniso_U_22
_atom_site_aniso_U_33
_atom_site_aniso_U_23
_atom_site_aniso_U_13
_atom_site_aniso_U_12
C1 0.0312(15) 0.0351(19) 0.0284(17) 0.0006(15) 0.0176(14) -0.0004(14)
C2 0.057(3) 0.074(4) 0.146(6) -0.028(4) 0.069(3) -0.006(3)
C3 0.042(2) 0.045(3) 0.069(3) -0.014(2) 0.025(2) 0.0044(18)
C4 0.061(3) 0.053(3) 0.060(4) 0.009(3) 0.002(3) 0.020(2)
C5 0.0318(16) 0.044(2) 0.0311(19) -0.0070(18) 0.0138(15) -0.0019(15)
C6 0.0337(17) 0.042(2) 0.034(2) -0.0034(18) 0.0133(16) -0.0047(15)
C7 0.0202(15) 0.064(3) 0.043(2) -0.010(2) 0.0105(16) 0.0011(15)
C8 0.0300(16) 0.044(2) 0.0303(19) -0.0017(18) 0.0119(15) 0.0063(15)
C9 0.0278(16) 0.031(2) 0.035(2) 0.0008(15) 0.0145(15) 0.0033(13)
C10 0.063(6) 0.030(5) 0.043(6) -0.002(4) 0.034(5) -0.003(4)
C11 0.033(6) 0.042(6) 0.035(6) 0.001(4) 0.014(5) 0.005(4)
C12 0.041(4) 0.051(6) 0.046(5) 0.001(4) 0.026(4) 0.002(4)
C13 0.046(5) 0.042(6) 0.066(8) -0.003(5) 0.038(6) 0.006(4)
C14 0.065(5) 0.054(6) 0.038(4) -0.002(4) 0.037(4) -0.007(4)
C15 0.069(6) 0.057(6) 0.036(4) 0.004(4) 0.029(4) -0.010(5)
C16 0.041(6) 0.052(8) 0.075(8) 0.018(6) 0.017(5) 0.001(5)
C17 0.057(5) 0.040(5) 0.054(6) 0.015(4) 0.031(4) 0.011(4)
C18 0.154(9) 0.186(12) 0.203(13) 0.091(10) 0.122(10) 0.076(8)
C19 0.092(5) 0.179(10) 0.109(7) 0.019(6) 0.052(5) 0.048(6)
C21 0.050(3) 0.093(5) 0.111(5) -0.010(4) 0.027(3) 0.013(3)
C22 0.097(5) 0.123(7) 0.127(7) -0.003(6) 0.054(5) 0.040(5)
C23 0.024(4) 0.059(6) 0.041(5) -0.002(5) 0.015(4) -0.011(4)
C24 0.017(4) 0.041(6) 0.030(5) 0.004(4) 0.006(4) 0.002(4)
C25 0.047(6) 0.036(6) 0.042(6) 0.008(5) 0.024(5) -0.005(5)
C26 0.035(4) 0.022(4) 0.060(7) 0.008(5) 0.017(4) 0.004(3)
C27 0.037(6) 0.045(7) 0.028(5) 0.010(5) 0.009(4) 0.004(5)
C28 0.049(6) 0.064(8) 0.038(6) 0.021(6) 0.016(5) 0.008(5)
C29 0.054(6) 0.068(7) 0.042(6) -0.007(6) 0.031(5) -0.005(5)
C30 0.061(7) 0.046(8) 0.054(8) -0.004(6) 0.034(7) 0.006(6)
Li1 0.042(3) 0.043(4) 0.044(4) 0.015(3) 0.026(3) 0.010(3)
O1 0.0335(12) 0.0330(15) 0.0245(13) -0.0004(10) 0.0087(10) 0.0081(10)
O2 0.0264(10) 0.0340(14) 0.0240(12) 0.0018(10) 0.0117(9) -0.0003(9)
O3 0.045(3) 0.036(3) 0.050(3) 0.003(3) 0.029(3) 0.001(2)
O4 0.040(2) 0.033(3) 0.048(3) -0.003(2) 0.031(2) -0.001(2)
O5 0.051(3) 0.046(3) 0.042(3) 0.000(3) 0.030(3) 0.001(2)
O6 0.051(3) 0.039(3) 0.042(3) 0.006(3) 0.020(3) -0.003(3)
O7 0.0519(17) 0.057(2) 0.0412(18) -0.0215(16) 0.0182(14) -0.0073(14)
O8 0.0601(18) 0.0448(19) 0.0482(19) 0.0017(16) 0.0221(15) -0.0080(14)
O9 0.0313(15) 0.097(3) 0.063(2) -0.017(2) 0.0214(15) -0.0015(15)
O10 0.0471(15) 0.052(2) 0.0408(18) 0.0109(15) 0.0145(14) 0.0090(13)
O11 0.0317(13) 0.0467(18) 0.0532(19) 0.0028(14) 0.0213(13) 0.0051(11)
O12 0.036(3) 0.044(4) 0.039(4) 0.003(3) 0.019(3) -0.009(3)
O13 0.030(3) 0.044(4) 0.038(4) 0.006(3) 0.015(3) 0.004(2)
O14 0.037(3) 0.036(3) 0.044(4) 0.006(3) 0.015(3) 0.001(2)
O15 0.038(3) 0.051(4) 0.034(4) 0.004(3) 0.013(3) -0.009(3)
O16 0.113(4) 0.136(5) 0.130(5) 0.025(4) 0.076(4) 0.051(4)
P1 0.0221(3) 0.0301(4) 0.0216(4) 0.0018(3) 0.0098(3) 0.0036(3)
Si1 0.0271(4) 0.0374(6) 0.0547(7) -0.0054(5) 0.0213(5) 0.0029(4)
W1 0.02265(7) 0.03645(9) 0.02288(8) -0.00329(6) 0.00868(6) 0.00119(5)

loop_
_atom_type_symbol
_atom_type_description
_atom_type_scat_dispersion_real
_atom_type_scat_dispersion_imag
_atom_type_scat_source
C C 0.0033 0.0016 'International Tables Vol C Tables 4.2.6.8 and 6.1.1.4'
H H 0.0000 0.0000 'International Tables Vol C Tables 4.2.6.8 and 6.1.1.4'
Li Li -0.0003 0.0001 'International Tables Vol C Tables 4.2.6.8 and 6.1.1.4'
O O 0.0106 0.0060 'International Tables Vol C Tables 4.2.6.8 and 6.1.1.4'
P P 0.1023 0.0942 'International Tables Vol C Tables 4.2.6.8 and 6.1.1.4'
Si Si 0.0817 0.0704 'International Tables Vol C Tables 4.2.6.8 and 6.1.1.4'
W W -0.8490 6.8722 'International Tables Vol C Tables 4.2.6.8 and 6.1.1.4'

loop_
_geom_angle_atom_site_label_1
_geom_angle_atom_site_label_2
_geom_angle_atom_site_label_3
_geom_angle
P1 C1 Si1 119.6(2)
P1 C1 H1A 107.4
Si1 C1 H1A 107.4
P1 C1 H1B 107.4
Si1 C1 H1B 107.4
H1A C1 H1B 107.0
Si1 C2 H2A 109.5
Si1 C2 H2B 109.5
H2A C2 H2B 109.5
Si1 C2 H2C 109.5
H2A C2 H2C 109.5
H2B C2 H2C 109.5
Si1 C3 H3A 109.5
Si1 C3 H3B 109.5
H3A C3 H3B 109.5
Si1 C3 H3C 109.5
H3A C3 H3C 109.5
H3B C3 H3C 109.5
Si1 C4 H4C 109.5
Si1 C4 H4B 109.5
H4C C4 H4B 109.5
Si1 C4 H4A 109.5
H4C C4 H4A 109.5
H4B C4 H4A 109.5
O7 C5 W1 178.4(4)
O8 C6 W1 179.4(4)
O9 C7 W1 177.2(5)
O10 C8 W1 175.2(4)
O11 C9 W1 179.2(4)
O3 C10 C11 110.2(7)
O3 C10 H10A 109.6
C11 C10 H10A 109.6
O3 C10 H10B 109.6
C11 C10 H10B 109.6
H10A C10 H10B 108.1
O4 C11 C10 108.5(6)
O4 C11 H11A 110.0
C10 C11 H11A 110.0
O4 C11 H11B 110.0
C10 C11 H11B 110.0
H11A C11 H11B 108.4
O4 C12 C13 107.4(7)
O4 C12 H12A 110.2
C13 C12 H12A 110.2
O4 C12 H12B 110.2
C13 C12 H12B 110.2
H12A C12 H12B 108.5
O5 C13 C12 111.2(7)
O5 C13 H13A 109.4
C12 C13 H13A 109.4
O5 C13 H13B 109.4
C12 C13 H13B 109.4
H13A C13 H13B 108.0
O5 C14 C15 110.6(6)
O5 C14 H14A 109.5
C15 C14 H14A 109.5
O5 C14 H14B 109.5
C15 C14 H14B 109.5
H14A C14 H14B 108.1
O6 C15 C14 107.0(6)
O6 C15 H15A 110.3
C14 C15 H15A 110.3
O6 C15 H15B 110.3
C14 C15 H15B 110.3
H15A C15 H15B 108.6
O6 C16 C17 111.4(8)
O6 C16 H16A 109.4
C17 C16 H16A 109.4
O6 C16 H16B 109.4
C17 C16 H16B 109.4
H16A C16 H16B 108.0
O3 C17 C16 107.0(7)
O3 C17 H17A 110.3
C16 C17 H17A 110.3
O3 C17 H17B 110.3
C16 C17 H17B 110.3
H17A C17 H17B 108.6
C19 C18 H18C 109.5
C19 C18 H18B 109.5
H18C C18 H18B 109.5
C19 C18 H18A 109.5
H18C C18 H18A 109.5
H18B C18 H18A 109.5
O16 C19 C18 117.9(9)
O16 C19 H19A 107.8
C18 C19 H19A 107.8
O16 C19 H19B 107.8
C18 C19 H19B 107.8
H19A C19 H19B 107.2
O16 C21 C22 119.0(7)
O16 C21 H21A 107.6
C22 C21 H21A 107.6
O16 C21 H21B 107.6
C22 C21 H21B 107.6
H21A C21 H21B 107.0
C21 C22 H22A 109.5
C21 C22 H22B 109.5
H22A C22 H22B 109.5
C21 C22 H22C 109.5
H22A C22 H22C 109.5
H22B C22 H22C 109.5
O12 C23 C24 107.6(7)
O12 C23 H23A 110.2
C24 C23 H23A 110.2
O12 C23 H23B 110.2
C24 C23 H23B 110.2
H23A C23 H23B 108.5
O13 C24 C23 105.4(8)
O13 C24 H24A 110.7
C23 C24 H24A 110.7
O13 C24 H24B 110.7
C23 C24 H24B 110.7
H24A C24 H24B 108.8
O13 C25 C26 104.8(9)
O13 C25 H25A 110.8
C26 C25 H25A 110.8
O13 C25 H25B 110.8
C26 C25 H25B 110.8
H25A C25 H25B 108.9
O14 C26 C25 108.9(8)
O14 C26 H26A 109.9
C25 C26 H26A 109.9
O14 C26 H26B 109.9
C25 C26 H26B 109.9
H26A C26 H26B 108.3
O14 C27 C28 111.6(9)
O14 C27 H27A 109.3
C28 C27 H27A 109.3
O14 C27 H27B 109.3
C28 C27 H27B 109.3
H27A C27 H27B 108.0
O15 C28 C27 110.7(10)
O15 C28 H28A 109.5
C27 C28 H28A 109.5
O15 C28 H28B 109.5
C27 C28 H28B 109.5
H28A C28 H28B 108.1
O15 C29 C30 108.4(9)
O15 C29 H29A 110.0
C30 C29 H29A 110.0
O15 C29 H29B 110.0
C30 C29 H29B 110.0
H29A C29 H29B 108.4
O12 C30 C29 113.4(10)
O12 C30 H30A 108.9
C29 C30 H30A 108.9
O12 C30 H30B 108.9
C29 C30 H30B 108.9
H30A C30 H30B 107.7
O2 Li1 O4 114.2(4)
O2 Li1 O15 139.4(4)
O4 Li1 O15 95.4(4)
O2 Li1 O3 110.3(3)
O4 Li1 O3 82.3(3)
O15 Li1 O3 100.3(4)
O2 Li1 O6 132.4(4)
O4 Li1 O6 113.4(4)
O15 Li1 O6 30.1(2)
O3 Li1 O6 79.1(3)
O2 Li1 O5 108.4(3)
O4 Li1 O5 80.2(3)
O15 Li1 O5 47.9(3)
O3 Li1 O5 141.2(4)
O6 Li1 O5 76.6(3)
O2 Li1 O14 108.6(3)
O4 Li1 O14 112.3(4)
O15 Li1 O14 82.8(4)
O3 Li1 O14 33.5(2)
O6 Li1 O14 54.3(3)
O5 Li1 O14 130.6(4)
O2 Li1 O12 107.3(3)
O4 Li1 O12 32.9(2)
O15 Li1 O12 82.2(3)
O3 Li1 O12 114.3(4)
O6 Li1 O12 110.4(4)
O5 Li1 O12 50.0(2)
O14 Li1 O12 139.4(4)
O2 Li1 O13 127.3(4)
O4 Li1 O13 40.5(2)
O15 Li1 O13 93.3(4)
O3 Li1 O13 42.8(2)
O6 Li1 O13 92.1(3)
O5 Li1 O13 108.5(3)
O14 Li1 O13 71.9(3)
O12 Li1 O13 71.5(3)
P1 O1 H1 109.5
P1 O2 Li1 147.4(3)
C10 O3 C17 115.6(6)
C10 O3 Li1 103.8(5)
C17 O3 Li1 111.6(5)
C12 O4 C11 116.8(6)
C12 O4 Li1 117.2(5)
C11 O4 Li1 114.1(5)
C13 O5 C14 116.0(7)
C13 O5 Li1 104.9(5)
C14 O5 Li1 112.0(4)
C16 O6 C15 113.3(8)
C16 O6 Li1 110.4(6)
C15 O6 Li1 105.5(5)
C23 O12 C30 113.5(9)
C23 O12 Li1 117.1(6)
C30 O12 Li1 99.2(7)
C25 O13 C24 116.1(8)
C25 O13 Li1 108.3(6)
C24 O13 Li1 109.4(6)
C27 O14 C26 113.9(9)
C27 O14 Li1 102.1(6)
C26 O14 Li1 116.3(5)
C29 O15 C28 115.1(9)
C29 O15 Li1 113.2(6)
C28 O15 Li1 112.4(7)
C21 O16 C19 122.0(7)
O2 P1 O1 107.77(14)
O2 P1 C1 105.57(16)
O1 P1 C1 102.49(16)
O2 P1 W1 119.64(10)
O1 P1 W1 103.40(10)
C1 P1 W1 116.32(12)
C4 Si1 C3 108.6(3)
C4 Si1 C1 113.3(2)
C3 Si1 C1 110.21(19)
C4 Si1 C2 108.0(3)
C3 Si1 C2 109.6(3)
C1 Si1 C2 107.1(2)
C5 W1 C6 90.86(17)
C5 W1 C9 93.89(15)
C6 W1 C9 88.60(15)
C5 W1 C8 87.02(17)
C6 W1 C8 177.88(15)
C9 W1 C8 91.67(15)
C5 W1 C7 93.84(17)
C6 W1 C7 89.10(18)
C9 W1 C7 171.97(17)
C8 W1 C7 90.91(17)
C5 W1 P1 175.95(11)
C6 W1 P1 86.56(12)
C9 W1 P1 82.93(12)
C8 W1 P1 95.56(11)
C7 W1 P1 89.25(13)

loop_
_geom_bond_atom_site_label_1
_geom_bond_atom_site_label_2
_geom_bond_distance
C1 P1 1.820(3)
C1 Si1 1.873(4)
C1 H1A 0.9900
C1 H1B 0.9900
C2 Si1 1.878(5)
C2 H2A 0.9800
C2 H2B 0.9800
C2 H2C 0.9800
C3 Si1 1.868(5)
C3 H3A 0.9800
C3 H3B 0.9800
C3 H3C 0.9800
C4 Si1 1.866(7)
C4 H4C 0.9800
C4 H4B 0.9800
C4 H4A 0.9800
C5 O7 1.137(5)
C5 W1 2.012(4)
C6 O8 1.136(5)
C6 W1 2.034(5)
C7 O9 1.115(5)
C7 W1 2.057(4)
C8 O10 1.139(5)
C8 W1 2.053(4)
C9 O11 1.129(4)
C9 W1 2.038(3)
C10 O3 1.412(10)
C10 C11 1.515(11)
C10 H10A 0.9900
C10 H10B 0.9900
C11 O4 1.413(9)
C11 H11A 0.9900
C11 H11B 0.9900
C12 O4 1.412(8)
C12 C13 1.527(11)
C12 H12A 0.9900
C12 H12B 0.9900
C13 O5 1.404(10)
C13 H13A 0.9900
C13 H13B 0.9900
C14 O5 1.413(8)
C14 C15 1.519(11)
C14 H14A 0.9900
C14 H14B 0.9900
C15 O6 1.435(9)
C15 H15A 0.9900
C15 H15B 0.9900
C16 O6 1.400(11)
C16 C17 1.516(12)
C16 H16A 0.9900
C16 H16B 0.9900
C17 O3 1.429(9)
C17 H17A 0.9900
C17 H17B 0.9900
C18 C19 1.477(8)
C18 H18C 0.9800
C18 H18B 0.9800
C18 H18A 0.9800
C19 O16 1.350(11)
C19 H19A 0.9900
C19 H19B 0.9900
C21 O16 1.328(9)
C21 C22 1.446(8)
C21 H21A 0.9900
C21 H21B 0.9900
C22 H22A 0.9800
C22 H22B 0.9800
C22 H22C 0.9800
C23 O12 1.415(10)
C23 C24 1.516(12)
C23 H23A 0.9900
C23 H23B 0.9900
C24 O13 1.426(8)
C24 H24A 0.9900
C24 H24B 0.9900
C25 O13 1.417(11)
C25 C26 1.504(12)
C25 H25A 0.9900
C25 H25B 0.9900
C26 O14 1.418(10)
C26 H26A 0.9900
C26 H26B 0.9900
C27 O14 1.418(11)
C27 C28 1.500(13)
C27 H27A 0.9900
C27 H27B 0.9900
C28 O15 1.431(11)
C28 H28A 0.9900
C28 H28B 0.9900
C29 O15 1.420(10)
C29 C30 1.480(13)
C29 H29A 0.9900
C29 H29B 0.9900
C30 O12 1.418(11)
C30 H30A 0.9900
C30 H30B 0.9900
Li1 O2 1.839(7)
Li1 O4 1.970(8)
Li1 O15 1.981(9)
Li1 O3 2.108(7)
Li1 O6 2.128(8)
Li1 O5 2.187(7)
Li1 O14 2.209(8)
Li1 O12 2.237(8)
Li1 O13 2.237(9)
O1 P1 1.610(3)
O1 H1 0.8400
O2 P1 1.539(3)
P1 W1 2.5318(9)

loop_
_geom_torsion_atom_site_label_1
_geom_torsion_atom_site_label_2
_geom_torsion_atom_site_label_3
_geom_torsion_atom_site_label_4
_geom_torsion
O3 C10 C11 O4 -48.7(10)
O4 C12 C13 O5 47.7(11)
O5 C14 C15 O6 -48.4(10)
O6 C16 C17 O3 -50.7(12)
O12 C23 C24 O13 -52.3(11)
O13 C25 C26 O14 51.8(12)
O14 C27 C28 O15 51.2(14)
O15 C29 C30 O12 -55.6(15)
O4 Li1 O2 P1 -131.8(4)
O15 Li1 O2 P1 1.2(8)
O3 Li1 O2 P1 137.6(3)
O6 Li1 O2 P1 43.9(7)
O5 Li1 O2 P1 -44.5(5)
O14 Li1 O2 P1 102.1(4)
O12 Li1 O2 P1 -97.3(5)
O13 Li1 O2 P1 -176.9(3)
C11 C10 O3 C17 -75.9(9)
C11 C10 O3 Li1 46.6(8)
C16 C17 O3 C10 157.9(7)
C16 C17 O3 Li1 39.6(9)
O2 Li1 O3 C10 86.5(6)
O4 Li1 O3 C10 -26.5(5)
O15 Li1 O3 C10 -120.6(5)
O6 Li1 O3 C10 -142.1(5)
O5 Li1 O3 C10 -90.2(7)
O14 Li1 O3 C10 179.8(7)
O12 Li1 O3 C10 -34.5(6)
O13 Li1 O3 C10 -36.9(5)
O2 Li1 O3 C17 -148.4(5)
O4 Li1 O3 C17 98.7(5)
O15 Li1 O3 C17 4.5(6)
O6 Li1 O3 C17 -17.0(5)
O5 Li1 O3 C17 34.9(8)
O14 Li1 O3 C17 -55.1(6)
O12 Li1 O3 C17 90.6(6)
O13 Li1 O3 C17 88.2(6)
C13 C12 O4 C11 -168.2(8)
C13 C12 O4 Li1 -27.6(9)
C10 C11 O4 C12 165.8(7)
C10 C11 O4 Li1 24.0(9)
O2 Li1 O4 C12 110.2(6)
O15 Li1 O4 C12 -41.3(6)
O3 Li1 O4 C12 -140.9(6)
O6 Li1 O4 C12 -66.4(6)
O5 Li1 O4 C12 4.3(6)
O14 Li1 O4 C12 -125.7(6)
O12 Li1 O4 C12 25.5(6)
O13 Li1 O4 C12 -130.0(7)
O2 Li1 O4 C11 -108.2(6)
O15 Li1 O4 C11 100.4(6)
O3 Li1 O4 C11 0.7(6)
O6 Li1 O4 C11 75.3(6)
O5 Li1 O4 C11 146.0(6)
O14 Li1 O4 C11 16.0(7)
O12 Li1 O4 C11 167.1(8)
O13 Li1 O4 C11 11.7(5)
C12 C13 O5 C14 81.5(10)
C12 C13 O5 Li1 -42.6(9)
C15 C14 O5 C13 -105.4(8)
C15 C14 O5 Li1 15.0(9)
O2 Li1 O5 C13 -90.6(6)
O4 Li1 O5 C13 21.7(6)
O15 Li1 O5 C13 128.3(6)
O3 Li1 O5 C13 86.1(7)
O6 Li1 O5 C13 138.8(6)
O14 Li1 O5 C13 132.8(6)
O12 Li1 O5 C13 6.9(6)
O13 Li1 O5 C13 51.1(6)
O2 Li1 O5 C14 142.8(5)
O4 Li1 O5 C14 -104.8(6)
O15 Li1 O5 C14 1.7(6)
O3 Li1 O5 C14 -40.5(8)
O6 Li1 O5 C14 12.2(6)
O14 Li1 O5 C14 6.2(8)
O12 Li1 O5 C14 -119.7(6)
O13 Li1 O5 C14 -75.5(6)
C17 C16 O6 C15 -81.7(11)
C17 C16 O6 Li1 36.3(11)
C14 C15 O6 C16 178.3(7)
C14 C15 O6 Li1 57.4(7)
O2 Li1 O6 C16 96.5(7)
O4 Li1 O6 C16 -87.8(7)
O15 Li1 O6 C16 -145.1(9)
O3 Li1 O6 C16 -11.2(6)
O5 Li1 O6 C16 -160.7(6)
O14 Li1 O6 C16 13.6(6)
O12 Li1 O6 C16 -123.2(7)
O13 Li1 O6 C16 -52.2(7)
O2 Li1 O6 C15 -140.8(6)
O4 Li1 O6 C15 35.0(6)
O15 Li1 O6 C15 -22.3(6)
O3 Li1 O6 C15 111.6(5)
O5 Li1 O6 C15 -38.0(5)
O14 Li1 O6 C15 136.4(6)
O12 Li1 O6 C15 -0.5(6)
O13 Li1 O6 C15 70.6(5)
C24 C23 O12 C30 138.4(9)
C24 C23 O12 Li1 23.7(10)
C29 C30 O12 C23 -78.7(13)
C29 C30 O12 Li1 46.3(12)
O2 Li1 O12 C23 -119.9(7)
O4 Li1 O12 C23 -12.1(6)
O15 Li1 O12 C23 100.6(7)
O3 Li1 O12 C23 2.8(8)
O6 Li1 O12 C23 89.7(7)
O5 Li1 O12 C23 140.3(8)
O14 Li1 O12 C23 31.3(10)
O13 Li1 O12 C23 4.5(7)
O2 Li1 O12 C30 117.7(7)
O4 Li1 O12 C30 -134.5(9)
O15 Li1 O12 C30 -21.8(7)
O3 Li1 O12 C30 -119.7(7)
O6 Li1 O12 C30 -32.7(8)
O5 Li1 O12 C30 17.9(7)
O14 Li1 O12 C30 -91.1(9)
O13 Li1 O12 C30 -117.9(7)
C26 C25 O13 C24 178.2(8)
C26 C25 O13 Li1 -58.4(9)
C23 C24 O13 C25 -179.5(8)
C23 C24 O13 Li1 57.6(9)
O2 Li1 O13 C25 -63.6(7)
O4 Li1 O13 C25 -147.8(7)
O15 Li1 O13 C25 117.7(6)
O3 Li1 O13 C25 16.1(5)
O6 Li1 O13 C25 87.5(6)
O5 Li1 O13 C25 164.1(6)
O14 Li1 O13 C25 36.4(6)
O12 Li1 O13 C25 -161.6(6)
O2 Li1 O13 C24 63.8(7)
O4 Li1 O13 C24 -20.5(6)
O15 Li1 O13 C24 -114.9(6)
O3 Li1 O13 C24 143.4(7)
O6 Li1 O13 C24 -145.1(6)
O5 Li1 O13 C24 -68.5(7)
O14 Li1 O13 C24 163.7(6)
O12 Li1 O13 C24 -34.2(6)
C28 C27 O14 C26 83.1(12)
C28 C27 O14 Li1 -43.1(11)
C25 C26 O14 C27 -139.5(9)
C25 C26 O14 Li1 -21.2(12)
O2 Li1 O14 C27 -118.4(6)
O4 Li1 O14 C27 114.4(6)
O15 Li1 O14 C27 21.5(6)
O3 Li1 O14 C27 142.7(8)
O6 Li1 O14 C27 11.0(6)
O5 Li1 O14 C27 18.2(8)
O12 Li1 O14 C27 90.7(8)
O13 Li1 O14 C27 117.4(6)
O2 Li1 O14 C26 117.1(8)
O4 Li1 O14 C26 -10.1(9)
O15 Li1 O14 C26 -103.0(8)
O3 Li1 O14 C26 18.1(7)
O6 Li1 O14 C26 -113.6(8)
O5 Li1 O14 C26 -106.4(8)
O12 Li1 O14 C26 -33.9(10)
O13 Li1 O14 C26 -7.2(7)
C30 C29 O15 C28 162.3(10)
C30 C29 O15 Li1 31.1(12)
C27 C28 O15 C29 -160.8(10)
C27 C28 O15 Li1 -29.2(11)
O2 Li1 O15 C29 -112.9(8)
O4 Li1 O15 C29 25.0(8)
O3 Li1 O15 C29 108.2(7)
O6 Li1 O15 C29 154.2(10)
O5 Li1 O15 C29 -46.6(7)
O14 Li1 O15 C29 136.9(7)
O12 Li1 O15 C29 -5.2(8)
O13 Li1 O15 C29 65.6(8)
O2 Li1 O15 C28 114.6(8)
O4 Li1 O15 C28 -107.5(7)
O3 Li1 O15 C28 -24.4(7)
O6 Li1 O15 C28 21.6(6)
O5 Li1 O15 C28 -179.1(8)
O14 Li1 O15 C28 4.3(7)
O12 Li1 O15 C28 -137.8(7)
O13 Li1 O15 C28 -66.9(7)
C22 C21 O16 C19 179.5(9)
C18 C19 O16 C21 176.4(9)
Li1 O2 P1 O1 118.2(4)
Li1 O2 P1 C1 -132.9(4)
Li1 O2 P1 W1 0.6(4)
Si1 C1 P1 O2 44.0(2)
Si1 C1 P1 O1 156.7(2)
Si1 C1 P1 W1 -91.3(2)
P1 C1 Si1 C4 38.1(3)
P1 C1 Si1 C3 -83.9(3)
P1 C1 Si1 C2 157.0(3)
O7 C5 W1 C6 -110(14)
O7 C5 W1 C9 -21(14)
O7 C5 W1 C8 70(14)
O7 C5 W1 C7 161(14)
O7 C5 W1 P1 -59(15)
O8 C6 W1 C5 -43(40)
O8 C6 W1 C9 -137(40)
O8 C6 W1 C8 -39(42)
O8 C6 W1 C7 51(40)
O8 C6 W1 P1 140(40)
O11 C9 W1 C5 -115(29)
O11 C9 W1 C6 -24(29)
O11 C9 W1 C8 158(29)
O11 C9 W1 C7 49(29)
O11 C9 W1 P1 62(29)
O10 C8 W1 C5 -14(4)
O10 C8 W1 C6 -17(7)
O10 C8 W1 C9 80(4)
O10 C8 W1 C7 -107(4)
O10 C8 W1 P1 163(4)
O9 C7 W1 C5 144(9)
O9 C7 W1 C6 53(9)
O9 C7 W1 C9 -20(10)
O9 C7 W1 C8 -129(9)
O9 C7 W1 P1 -34(9)
O2 P1 W1 C5 102.2(17)
O1 P1 W1 C5 -17.6(17)
C1 P1 W1 C5 -129.0(17)
O2 P1 W1 C6 152.91(15)
O1 P1 W1 C6 33.14(15)
C1 P1 W1 C6 -78.32(18)
O2 P1 W1 C9 63.89(15)
O1 P1 W1 C9 -55.88(15)
C1 P1 W1 C9 -167.34(18)
O2 P1 W1 C8 -27.11(15)
O1 P1 W1 C8 -146.88(15)
C1 P1 W1 C8 101.66(17)
O2 P1 W1 C7 -117.95(18)
O1 P1 W1 C7 122.28(18)
C1 P1 W1 C7 10.8(2)
